data_4129172
loop_
_publ_author_name
'Zhou, Laidong'
'Assoud, Abdeljalil'
'Zhang, Qiang'
'Wu, Xiaohan'
'Nazar, Linda F.'

_publ_section_title
;
 A New Family of Argyrodite Thioantimonate Lithium Superionic Conductors.
;
_journal_name_full 'Journal of the American Chemical Society'
_journal_paper_doi 10.1021/jacs.9b08357
_journal_year 2019
_chemical_formula_moiety 'I0.93 Li6.16 S5.07 Sb0.38 Si0.62'
_chemical_formula_sum 'I0.93 Li6.16 S5.07 Sb0.38 Si0.62'
_chemical_formula_weight 386.59
_space_group_crystal_system cubic
_space_group_IT_number 216
_space_group_name_Hall 'F -4 2 3'
_space_group_name_H-M_alt 'F -4 3 m'
_audit_creation_method SHELXL-2016/6
_cell_angle_alpha 90
_cell_angle_beta 90
_cell_angle_gamma 90
_cell_formula_units_Z 4
_cell_length_a 10.330(2)
_cell_length_b 10.330(2)
_cell_length_c 10.330(2)
_cell_measurement_reflns_used 198
_cell_measurement_temperature 280(2)
_cell_measurement_theta_max 29.980
_cell_measurement_theta_min 3.416
_cell_volume 1102.3(4)
_computing_cell_refinement 'SMART, 'Bruker APEX II'
_computing_data_collection 'Bruker kappa APEX II'
_computing_data_reduction 'SAINT, 'Bruker APEX II'
_computing_structure_refinement 'SHELXL-2016/6 (Sheldrick, 2016)'
_diffrn_ambient_temperature 280(2)
_diffrn_measured_fraction_theta_full 1.000
_diffrn_measured_fraction_theta_max 1.000
_diffrn_measurement_device_type 'BRUKER kappa APEX II'
_diffrn_measurement_method 'Omega and phi scan'
_diffrn_radiation_type MoK\a
_diffrn_radiation_wavelength 0.71073
_diffrn_reflns_av_R_equivalents 0.0238
_diffrn_reflns_av_unetI/netI 0.0144
_diffrn_reflns_Laue_measured_fraction_full 1.000
_diffrn_reflns_Laue_measured_fraction_max 1.000
_diffrn_reflns_limit_h_max 1
_diffrn_reflns_limit_h_min -14
_diffrn_reflns_limit_k_max 14
_diffrn_reflns_limit_k_min -12
_diffrn_reflns_limit_l_max 11
_diffrn_reflns_limit_l_min -12
_diffrn_reflns_number 2471
_diffrn_reflns_point_group_measured_fraction_full 0.992
_diffrn_reflns_point_group_measured_fraction_max 0.995
_diffrn_reflns_theta_full 25.242
_diffrn_reflns_theta_max 29.980
_diffrn_reflns_theta_min 3.416
_diffrn_source 'fine-focus sealed tube'
_exptl_absorpt_coefficient_mu 4.563
_exptl_absorpt_correction_T_max 0.7460
_exptl_absorpt_correction_T_min 0.6929
_exptl_absorpt_correction_type multi-scan
_exptl_absorpt_process_details
;
 SADABS 2016/2: Krause, L., Herbst-Irmer, R., Sheldrick G.M. & Stalke D.,
 J. Appl. Cryst. 48 (2015) 3-10
;
_exptl_crystal_colour Colourless
_exptl_crystal_density_diffrn 2.329
_exptl_crystal_description Plate
_exptl_crystal_F_000 707
_exptl_crystal_size_max 0.040
_exptl_crystal_size_mid 0.040
_exptl_crystal_size_min 0.020
_refine_diff_density_max 0.463
_refine_diff_density_min -0.452
_refine_diff_density_rms 0.072
_refine_ls_abs_structure_details
;
 Flack x determined using 84 quotients [(I+)-(I-)]/[(I+)+(I-)]
 (Parsons, Flack and Wagner, Acta Cryst. B69 (2013) 249-259).
;
_refine_ls_abs_structure_Flack 0.03(5)
_refine_ls_extinction_expression Fc^*^=kFc[1+0.001xFc^2^\l^3^/sin(2\q)]^-1/4^
_refine_ls_extinction_method none
_refine_ls_goodness_of_fit_ref 1.128
_refine_ls_hydrogen_treatment undef
_refine_ls_matrix_type full
_refine_ls_number_parameters 17
_refine_ls_number_reflns 198
_refine_ls_number_restraints 0
_refine_ls_restrained_S_all 1.128
_refine_ls_R_factor_all 0.0195
_refine_ls_R_factor_gt 0.0195
_refine_ls_shift/su_max 0.000
_refine_ls_shift/su_mean 0.000
_refine_ls_structure_factor_coef Fsqd
_refine_ls_weighting_details 'w=1/[\s^2^(Fo^2^)+(0.0309P)^2^+0.2604P] where P=(Fo^2^+2Fc^2^)/3'
_refine_ls_weighting_scheme calc
_refine_ls_wR_factor_gt 0.0469
_refine_ls_wR_factor_ref 0.0469
_reflns_Friedel_coverage 0.752
_reflns_Friedel_fraction_full 0.982
_reflns_Friedel_fraction_max 0.988
_reflns_number_gt 198
_reflns_number_total 198
_reflns_threshold_expression 'I > 2\s(I)'
_cod_data_source_file Li6.7Si0.7Sb0.3S5I.cif
_cod_data_source_block Li6.7Si0.7Sb0.3S5I
_cod_original_cell_volume 1102.4(7)
_cod_database_code 4129172
_shelx_shelxl_version_number 2016/6
_shelx_space_group_comment
;
The symmetry employed for this shelxl refinement is uniquely defined
by the following loop, which should always be used as a source of
symmetry information in preference to the above space-group names.
They are only intended as comments.
;
_shelx_estimated_absorpt_t_min 0.839
_shelx_estimated_absorpt_t_max 0.914

loop_
_space_group_symop_operation_xyz
'x, y, z'
'-x, -y, z'
'-x, y, -z'
'x, -y, -z'
'z, x, y'
'z, -x, -y'
'-z, -x, y'
'-z, x, -y'
'y, z, x'
'-y, z, -x'
'y, -z, -x'
'-y, -z, x'
'y, x, z'
'-y, -x, z'
'y, -x, -z'
'-y, x, -z'
'x, z, y'
'-x, z, -y'
'-x, -z, y'
'x, -z, -y'
'z, y, x'
'z, -y, -x'
'-z, y, -x'
'-z, -y, x'
'x, y+1/2, z+1/2'
'-x, -y+1/2, z+1/2'
'-x, y+1/2, -z+1/2'
'x, -y+1/2, -z+1/2'
'z, x+1/2, y+1/2'
'z, -x+1/2, -y+1/2'
'-z, -x+1/2, y+1/2'
'-z, x+1/2, -y+1/2'
'y, z+1/2, x+1/2'
'-y, z+1/2, -x+1/2'
'y, -z+1/2, -x+1/2'
'-y, -z+1/2, x+1/2'
'y, x+1/2, z+1/2'
'-y, -x+1/2, z+1/2'
'y, -x+1/2, -z+1/2'
'-y, x+1/2, -z+1/2'
'x, z+1/2, y+1/2'
'-x, z+1/2, -y+1/2'
'-x, -z+1/2, y+1/2'
'x, -z+1/2, -y+1/2'
'z, y+1/2, x+1/2'
'z, -y+1/2, -x+1/2'
'-z, y+1/2, -x+1/2'
'-z, -y+1/2, x+1/2'
'x+1/2, y, z+1/2'
'-x+1/2, -y, z+1/2'
'-x+1/2, y, -z+1/2'
'x+1/2, -y, -z+1/2'
'z+1/2, x, y+1/2'
'z+1/2, -x, -y+1/2'
'-z+1/2, -x, y+1/2'
'-z+1/2, x, -y+1/2'
'y+1/2, z, x+1/2'
'-y+1/2, z, -x+1/2'
'y+1/2, -z, -x+1/2'
'-y+1/2, -z, x+1/2'
'y+1/2, x, z+1/2'
'-y+1/2, -x, z+1/2'
'y+1/2, -x, -z+1/2'
'-y+1/2, x, -z+1/2'
'x+1/2, z, y+1/2'
'-x+1/2, z, -y+1/2'
'-x+1/2, -z, y+1/2'
'x+1/2, -z, -y+1/2'
'z+1/2, y, x+1/2'
'z+1/2, -y, -x+1/2'
'-z+1/2, y, -x+1/2'
'-z+1/2, -y, x+1/2'
'x+1/2, y+1/2, z'
'-x+1/2, -y+1/2, z'
'-x+1/2, y+1/2, -z'
'x+1/2, -y+1/2, -z'
'z+1/2, x+1/2, y'
'z+1/2, -x+1/2, -y'
'-z+1/2, -x+1/2, y'
'-z+1/2, x+1/2, -y'
'y+1/2, z+1/2, x'
'-y+1/2, z+1/2, -x'
'y+1/2, -z+1/2, -x'
'-y+1/2, -z+1/2, x'
'y+1/2, x+1/2, z'
'-y+1/2, -x+1/2, z'
'y+1/2, -x+1/2, -z'
'-y+1/2, x+1/2, -z'
'x+1/2, z+1/2, y'
'-x+1/2, z+1/2, -y'
'-x+1/2, -z+1/2, y'
'x+1/2, -z+1/2, -y'
'z+1/2, y+1/2, x'
'z+1/2, -y+1/2, -x'
'-z+1/2, y+1/2, -x'
'-z+1/2, -y+1/2, x'

loop_
_atom_site_label
_atom_site_type_symbol
_atom_site_fract_x
_atom_site_fract_y
_atom_site_fract_z
_atom_site_U_iso_or_equiv
_atom_site_adp_type
_atom_site_occupancy
_atom_site_site_symmetry_order
_atom_site_calc_flag
_atom_site_refinement_flags_posn
_atom_site_refinement_flags_adp
_atom_site_refinement_flags_occupancy
I1 I 0.500000 0.500000 0.000000 0.0395(4) Uani 0.927(11) 24 d S T P
S3 S 0.500000 0.500000 0.000000 0.0395(4) Uani 0.073(11) 24 d S T P
Sb1 Sb 0.500000 0.500000 0.500000 0.0137(5) Uani 0.378(8) 24 d S T P
Si1 Si 0.500000 0.500000 0.500000 0.0137(5) Uani 0.622(8) 24 d S T P
S1 S 0.250000 0.250000 0.250000 0.0186(6) Uani 1 24 d S T P
S2 S 0.37708(11) 0.37708(11) 0.62292(11) 0.0246(5) Uani 1 6 d S T P
Li1 Li 0.276(3) 0.5189(13) 0.776(3) 0.082(19) Uani 0.51(4) 2 d S T .

loop_
_atom_site_aniso_label
_atom_site_aniso_U_11
_atom_site_aniso_U_22
_atom_site_aniso_U_33
_atom_site_aniso_U_23
_atom_site_aniso_U_13
_atom_site_aniso_U_12
I1 0.0395(4) 0.0395(4) 0.0395(4) 0.000 0.000 0.000
S3 0.0395(4) 0.0395(4) 0.0395(4) 0.000 0.000 0.000
Sb1 0.0137(5) 0.0137(5) 0.0137(5) 0.000 0.000 0.000
Si1 0.0137(5) 0.0137(5) 0.0137(5) 0.000 0.000 0.000
S1 0.0186(6) 0.0186(6) 0.0186(6) 0.000 0.000 0.000
S2 0.0246(5) 0.0246(5) 0.0246(5) -0.0004(3) -0.0004(3) 0.0004(3)
Li1 0.11(3) 0.026(7) 0.11(3) -0.011(8) 0.07(3) -0.011(8)

loop_
_atom_type_symbol
_atom_type_description
_atom_type_scat_dispersion_real
_atom_type_scat_dispersion_imag
_atom_type_scat_source
I I -0.4742 1.8119 'International Tables Vol C Tables 4.2.6.8 and 6.1.1.4'
Li Li -0.0003 0.0001 'International Tables Vol C Tables 4.2.6.8 and 6.1.1.4'
S S 0.1246 0.1234 'International Tables Vol C Tables 4.2.6.8 and 6.1.1.4'
Sb Sb -0.5866 1.5461 'International Tables Vol C Tables 4.2.6.8 and 6.1.1.4'
Si Si 0.0817 0.0704 'International Tables Vol C Tables 4.2.6.8 and 6.1.1.4'

loop_
_geom_angle_atom_site_label_1
_geom_angle_atom_site_label_2
_geom_angle_atom_site_label_3
_geom_angle
_geom_angle_site_symmetry_1
_geom_angle_site_symmetry_3
Li1 I1 Li1 54.4(4) 35_565 55_664
Li1 I1 Li1 54.4(4) 35_565 3_656
Li1 I1 Li1 54.4(4) 55_664 3_656
Li1 I1 Li1 119.882(17) 35_565 1_554
Li1 I1 Li1 119.882(16) 55_664 1_554
Li1 I1 Li1 173.2(5) 3_656 1_554
Li1 I1 Li1 173.2(5) 35_565 33_544
Li1 I1 Li1 119.882(17) 55_664 33_544
Li1 I1 Li1 119.882(17) 3_656 33_544
Li1 I1 Li1 65.5(4) 1_554 33_544
Li1 I1 Li1 119.882(17) 35_565 53_454
Li1 I1 Li1 173.2(5) 55_664 53_454
Li1 I1 Li1 119.882(17) 3_656 53_454
Li1 I1 Li1 65.5(4) 1_554 53_454
Li1 I1 Li1 65.5(4) 33_544 53_454
Li1 I1 Li1 119.882(16) 35_565 56_655
Li1 I1 Li1 90.20(3) 55_664 56_655
Li1 I1 Li1 65.5(4) 3_656 56_655
Li1 I1 Li1 119.882(17) 1_554 56_655
Li1 I1 Li1 54.4(4) 33_544 56_655
Li1 I1 Li1 90.20(3) 53_454 56_655
Li1 I1 Li1 90.20(3) 35_565 36_664
Li1 I1 Li1 65.5(4) 55_664 36_664
Li1 I1 Li1 119.882(17) 3_656 36_664
Li1 I1 Li1 54.4(4) 1_554 36_664
Li1 I1 Li1 90.20(3) 33_544 36_664
Li1 I1 Li1 119.882(17) 53_454 36_664
Li1 I1 Li1 119.882(17) 56_655 36_664
Li1 I1 Li1 119.882(16) 35_565 2_664
Li1 I1 Li1 65.5(4) 55_664 2_664
Li1 I1 Li1 90.20(3) 3_656 2_664
Li1 I1 Li1 90.20(3) 1_554 2_664
Li1 I1 Li1 54.4(4) 33_544 2_664
Li1 I1 Li1 119.882(16) 53_454 2_664
Li1 I1 Li1 54.4(4) 56_655 2_664
Li1 I1 Li1 65.5(4) 36_664 2_664
Li1 I1 Li1 65.5(4) 35_565 54_465
Li1 I1 Li1 90.20(3) 55_664 54_465
Li1 I1 Li1 119.882(17) 3_656 54_465
Li1 I1 Li1 54.4(4) 1_554 54_465
Li1 I1 Li1 119.882(17) 33_544 54_465
Li1 I1 Li1 90.20(3) 53_454 54_465
Li1 I1 Li1 173.2(5) 56_655 54_465
Li1 I1 Li1 54.4(4) 36_664 54_465
Li1 I1 Li1 119.882(16) 2_664 54_465
Li1 I1 Li1 90.20(3) 35_565 34_645
Li1 I1 Li1 119.882(17) 55_664 34_645
Li1 I1 Li1 65.5(4) 3_656 34_645
Li1 I1 Li1 119.882(17) 1_554 34_645
Li1 I1 Li1 90.20(3) 33_544 34_645
Li1 I1 Li1 54.4(4) 53_454 34_645
Li1 I1 Li1 65.5(4) 56_655 34_645
Li1 I1 Li1 173.2(5) 36_664 34_645
Li1 I1 Li1 119.882(17) 2_664 34_645
Li1 I1 Li1 119.882(17) 54_465 34_645
Li1 I1 Li1 65.5(4) 35_565 4_566
Li1 I1 Li1 119.882(17) 55_664 4_566
Li1 I1 Li1 90.20(3) 3_656 4_566
Li1 I1 Li1 90.20(3) 1_554 4_566
Li1 I1 Li1 119.882(17) 33_544 4_566
Li1 I1 Li1 54.4(4) 53_454 4_566
Li1 I1 Li1 119.882(16) 56_655 4_566
Li1 I1 Li1 119.882(16) 36_664 4_566
Li1 I1 Li1 173.2(5) 2_664 4_566
Li1 I1 Li1 65.5(4) 54_465 4_566
Li1 I1 Li1 54.4(4) 34_645 4_566
S2 Sb1 S2 109.5 2_665 4_566
S2 Sb1 S2 109.5 2_665 3_656
S2 Sb1 S2 109.5 4_566 3_656
S2 Sb1 S2 109.471(1) 2_665 .
S2 Sb1 S2 109.5 4_566 .
S2 Sb1 S2 109.5 3_656 .
Li1 S1 Li1 76.4(15) 59_465 31_654
Li1 S1 Li1 76.4(15) 59_465 75_546
Li1 S1 Li1 76.4(15) 31_654 75_546
Li1 S1 Li1 167.0(14) 59_465 12_665
Li1 S1 Li1 102.1(12) 31_654 12_665
Li1 S1 Li1 90.73(15) 75_546 12_665
Li1 S1 Li1 167.0(13) 59_465 34_645
Li1 S1 Li1 90.73(15) 31_654 34_645
Li1 S1 Li1 102.1(12) 75_546 34_645
Li1 S1 Li1 18.4(19) 12_665 34_645
Li1 S1 Li1 90.73(15) 59_465 8_656
Li1 S1 Li1 167.0(14) 31_654 8_656
Li1 S1 Li1 102.1(12) 75_546 8_656
Li1 S1 Li1 90.73(15) 12_665 8_656
Li1 S1 Li1 102.1(12) 34_645 8_656
Li1 S1 Li1 90.73(15) 59_465 50_564
Li1 S1 Li1 102.1(12) 31_654 50_564
Li1 S1 Li1 167.0(14) 75_546 50_564
Li1 S1 Li1 102.1(12) 12_665 50_564
Li1 S1 Li1 90.73(15) 34_645 50_564
Li1 S1 Li1 76.4(15) 8_656 50_564
Li1 S1 Li1 102.1(12) 59_465 4_566
Li1 S1 Li1 90.73(15) 31_654 4_566
Li1 S1 Li1 167.0(13) 75_546 4_566
Li1 S1 Li1 90.73(15) 12_665 4_566
Li1 S1 Li1 76.4(15) 34_645 4_566
Li1 S1 Li1 90.73(15) 8_656 4_566
Li1 S1 Li1 18.4(19) 50_564 4_566
Li1 S1 Li1 102.1(12) 59_465 78_456
Li1 S1 Li1 167.0(13) 31_654 78_456
Li1 S1 Li1 90.73(15) 75_546 78_456
Li1 S1 Li1 76.4(15) 12_665 78_456
Li1 S1 Li1 90.73(15) 34_645 78_456
Li1 S1 Li1 18.4(19) 8_656 78_456
Li1 S1 Li1 90.73(15) 50_564 78_456
Li1 S1 Li1 102.1(12) 4_566 78_456
Li1 S1 Li1 18.4(19) 59_465 81_445
Li1 S1 Li1 90.73(15) 31_654 81_445
Li1 S1 Li1 90.73(16) 75_546 81_445
Li1 S1 Li1 167.0(13) 12_665 81_445
Li1 S1 Li1 167.0(13) 34_645 81_445
Li1 S1 Li1 76.4(15) 8_656 81_445
Li1 S1 Li1 76.4(15) 50_564 81_445
Li1 S1 Li1 90.73(15) 4_566 81_445
Li1 S1 Li1 90.73(15) 78_456 81_445
Li1 S1 Li1 90.73(15) 59_465 53_454
Li1 S1 Li1 18.4(19) 31_654 53_454
Li1 S1 Li1 90.73(15) 75_546 53_454
Li1 S1 Li1 90.73(15) 12_665 53_454
Li1 S1 Li1 76.4(15) 34_645 53_454
Li1 S1 Li1 167.0(13) 8_656 53_454
Li1 S1 Li1 90.73(15) 50_564 53_454
Li1 S1 Li1 76.4(15) 4_566 53_454
Li1 S1 Li1 167.0(13) 78_456 53_454
Li1 S1 Li1 102.1(12) 81_445 53_454
Li1 S1 Li1 90.73(15) 59_465 25_544
Li1 S1 Li1 90.73(15) 31_654 25_544
Li1 S1 Li1 18.4(19) 75_546 25_544
Li1 S1 Li1 76.4(15) 12_665 25_544
Li1 S1 Li1 90.73(15) 34_645 25_544
Li1 S1 Li1 90.73(15) 8_656 25_544
Li1 S1 Li1 167.0(14) 50_564 25_544
Li1 S1 Li1 167.0(13) 4_566 25_544
Li1 S1 Li1 76.4(15) 78_456 25_544
Li1 S1 Li1 102.1(12) 81_445 25_544
Li1 S1 Li1 102.1(12) 53_454 25_544
Sb1 S2 Li1 106.2(3) . 8_656
Sb1 S2 Li1 106.2(3) . 78_456
Li1 S2 Li1 18.5(19) 8_656 78_456
Sb1 S2 Li1 106.2(3) . 33_545
Li1 S2 Li1 128.4(16) 8_656 33_545
Li1 S2 Li1 112.5(2) 78_456 33_545
Sb1 S2 Li1 106.2(3) . 51_556
Li1 S2 Li1 95.3(18) 8_656 51_556
Li1 S2 Li1 112.5(2) 78_456 51_556
Li1 S2 Li1 112.5(2) 33_545 51_556
Sb1 S2 Li1 106.2(3) . .
Li1 S2 Li1 112.5(2) 8_656 .
Li1 S2 Li1 128.4(16) 78_456 .
Li1 S2 Li1 95.3(18) 33_545 .
Li1 S2 Li1 18.5(19) 51_556 .
Sb1 S2 Li1 106.2(3) . 11_566
Li1 S2 Li1 112.5(2) 8_656 11_566
Li1 S2 Li1 95.3(18) 78_456 11_566
Li1 S2 Li1 18.5(19) 33_545 11_566
Li1 S2 Li1 128.4(16) 51_556 11_566
Li1 S2 Li1 112.5(2) . 11_566
Li1 Li1 S2 80.7(10) 51_556 .
Li1 Li1 S2 80.7(10) 51_556 51_556
S2 Li1 S2 101.6(7) . 51_556
Li1 Li1 S1 80.8(10) 51_556 25
S2 Li1 S1 125.3(6) . 25
S2 Li1 S1 125.3(6) 51_556 25
Li1 Li1 Li1 120.00(2) 51_556 36_665
S2 Li1 Li1 97.2(5) . 36_665
S2 Li1 Li1 154.2(8) 51_556 36_665
S1 Li1 Li1 51.8(7) 25 36_665
Li1 Li1 Li1 120.001(8) 51_556 54_466
S2 Li1 Li1 154.2(8) . 54_466
S2 Li1 Li1 97.2(5) 51_556 54_466
S1 Li1 Li1 51.8(7) 25 54_466
Li1 Li1 Li1 60.000(2) 36_665 54_466
Li1 Li1 I1 176.6(3) 51_556 1_556
S2 Li1 I1 97.1(9) . 1_556
S2 Li1 I1 97.1(9) 51_556 1_556
S1 Li1 I1 102.6(11) 25 1_556
Li1 Li1 I1 62.8(2) 36_665 1_556
Li1 Li1 I1 62.8(2) 54_466 1_556
Li1 Li1 Li1 48.8(12) 51_556 7_665
S2 Li1 Li1 86.2(8) . 7_665
S2 Li1 Li1 127(2) 51_556 7_665
S1 Li1 Li1 44.64(8) 25 7_665
Li1 Li1 Li1 71.2(12) 36_665 7_665
Li1 Li1 Li1 96.4(7) 54_466 7_665
I1 Li1 Li1 134.0(12) 1_556 7_665
Li1 Li1 Li1 48.8(12) 51_556 83_466
S2 Li1 Li1 127(2) . 83_466
S2 Li1 Li1 86.2(8) 51_556 83_466
S1 Li1 Li1 44.64(8) 25 83_466
Li1 Li1 Li1 96.4(7) 36_665 83_466
Li1 Li1 Li1 71.2(12) 54_466 83_466
I1 Li1 Li1 134.0(12) 1_556 83_466
Li1 Li1 Li1 51.5(10) 7_665 83_466
Li1 Li1 Li1 108.8(12) 51_556 32_656
S2 Li1 Li1 161.4(11) . 32_656
S2 Li1 Li1 95.8(3) 51_556 32_656
S1 Li1 Li1 44.64(8) 25 32_656
Li1 Li1 Li1 64.3(5) 36_665 32_656
Li1 Li1 Li1 11.2(12) 54_466 32_656
I1 Li1 Li1 74.0(12) 1_556 32_656
Li1 Li1 Li1 88.6(3) 7_665 32_656
Li1 Li1 Li1 60.000(1) 83_466 32_656
Li1 Li1 Li1 108.8(12) 51_556 10_656
S2 Li1 Li1 95.8(3) . 10_656
S2 Li1 Li1 161.4(11) 51_556 10_656
S1 Li1 Li1 44.64(8) 25 10_656
Li1 Li1 Li1 11.2(12) 36_665 10_656
Li1 Li1 Li1 64.3(5) 54_466 10_656
I1 Li1 Li1 74.0(12) 1_556 10_656
Li1 Li1 Li1 60.000(3) 7_665 10_656
Li1 Li1 Li1 88.6(3) 83_466 10_656
Li1 Li1 Li1 66.3(5) 32_656 10_656

loop_
_geom_bond_atom_site_label_1
_geom_bond_atom_site_label_2
_geom_bond_distance
_geom_bond_site_symmetry_2
I1 Li1 3.27(4) 35_565
I1 Li1 3.27(4) 55_664
I1 Li1 3.27(4) 3_656
I1 Li1 3.27(4) 1_554
I1 Li1 3.27(4) 33_544
I1 Li1 3.27(4) 53_454
I1 Li1 3.27(4) 56_655
I1 Li1 3.27(4) 36_664
I1 Li1 3.27(4) 2_664
I1 Li1 3.27(4) 54_465
I1 Li1 3.27(4) 34_645
I1 Li1 3.27(4) 4_566
Sb1 S2 2.199(2) 2_665
Sb1 S2 2.199(2) 4_566
Sb1 S2 2.199(2) 3_656
Sb1 S2 2.199(2) .
S1 Li1 2.418(14) 59_465
S1 Li1 2.418(14) 31_654
S1 Li1 2.418(14) 75_546
S1 Li1 2.418(14) 12_665
S1 Li1 2.418(14) 34_645
S1 Li1 2.418(14) 8_656
S1 Li1 2.418(14) 50_564
S1 Li1 2.418(14) 4_566
S1 Li1 2.418(14) 78_456
S1 Li1 2.418(14) 81_445
S1 Li1 2.418(14) 53_454
S1 Li1 2.418(14) 25_544
S2 Li1 2.396(11) 8_656
S2 Li1 2.396(11) 78_456
S2 Li1 2.396(11) 33_545
S2 Li1 2.396(11) 51_556
S2 Li1 2.396(11) .
S2 Li1 2.396(11) 11_566
Li1 Li1 0.77(8) 51_556
Li1 Li1 2.99(5) 36_665
Li1 Li1 2.99(5) 54_466
Li1 Li1 3.44(2) 7_665
Li1 Li1 3.44(2) 83_466
Li1 Li1 3.44(2) 32_656
Li1 Li1 3.44(2) 10_656
